data_4321128
loop_
_publ_author_name
'Ingo Schranz'
'Luke P. Grocholl'
'Lothar Stahl'
'Richard J. Staples'
'Alison Johnson'

_publ_section_title
;
 Syntheses and Structures of Heterobicyclic
 Bis(tert-butylamido)cyclodiphosph(III)azane Compounds Having
 Phosphorus(III) and Arsenic(III) Centers
;
_journal_name_full 'Inorganic Chemistry'
_journal_page_first 3037
_journal_page_last 3041
_journal_paper_doi 10.1021/ic991405r
_journal_volume 39
_journal_year 2000
_chemical_formula_sum 'C16 H34 N7 P3'
_chemical_formula_weight 417.41
_space_group_IT_number 11
_symmetry_cell_setting monoclinic
_symmetry_space_group_name_Hall '-P 2yb'
_symmetry_space_group_name_H-M 'P 1 21/m 1'
_atom_sites_solution_hydrogens geom
_atom_sites_solution_primary direct
_atom_sites_solution_secondary difmap
_audit_creation_method SHELXL-97
_cell_angle_alpha 90.00
_cell_angle_beta 97.23(4)
_cell_angle_gamma 90.00
_cell_formula_units_Z 2
_cell_length_a 9.496(7)
_cell_length_b 12.455(7)
_cell_length_c 10.043(6)
_cell_measurement_reflns_used 31
_cell_measurement_temperature 213(2)
_cell_measurement_theta_max 19.30
_cell_measurement_theta_min 3.92
_cell_volume 1178.4(13)
_computing_cell_refinement 'SMART (SIEMENS, V4.033, 1994)'
_computing_data_collection 'ASTRO (SIEMENS, V4.033, 1994)'
_computing_data_reduction 'SAINT (SIEMENS, V4.035, 1994)'
_computing_molecular_graphics 'SHELXTL (SIEMENS, 1994, ver 5.04)'
_computing_publication_material 'CIFTAB (Sheldrick, 1993)'
_computing_structure_refinement 'SHELXL-97 (Sheldrick, 1997)'
_computing_structure_solution 'SHELXS-97 (Sheldrick, 1990)'
_diffrn_ambient_temperature 213(2)
_diffrn_measured_fraction_theta_full 0.999
_diffrn_measured_fraction_theta_max 0.999
_diffrn_measurement_method '\w, 0.3 deg'
_diffrn_radiation_monochromator graphite
_diffrn_radiation_source 'fine-focus sealed tube'
_diffrn_radiation_type MoK\a
_diffrn_radiation_wavelength 0.71073
_diffrn_reflns_av_R_equivalents 0.0433
_diffrn_reflns_av_sigmaI/netI 0.0531
_diffrn_reflns_limit_h_max 11
_diffrn_reflns_limit_h_min -11
_diffrn_reflns_limit_k_max 14
_diffrn_reflns_limit_k_min -7
_diffrn_reflns_limit_l_max 11
_diffrn_reflns_limit_l_min -11
_diffrn_reflns_number 6087
_diffrn_reflns_theta_full 24.72
_diffrn_reflns_theta_max 24.72
_diffrn_reflns_theta_min 2.04
_diffrn_standards_decay_% <1
_diffrn_standards_interval_count 0
_diffrn_standards_number 0
_exptl_absorpt_coefficient_mu 0.267
_exptl_absorpt_correction_T_max 0.942272
_exptl_absorpt_correction_T_min 0.820494
_exptl_absorpt_correction_type empirical
_exptl_crystal_colour colorless
_exptl_crystal_density_diffrn 1.176
_exptl_crystal_density_method 'not measured'
_exptl_crystal_description chunk
_exptl_crystal_F_000 448
_exptl_crystal_size_max 0.1
_exptl_crystal_size_mid 0.15
_exptl_crystal_size_min 0.15
_refine_diff_density_max 0.251
_refine_diff_density_min -0.368
_refine_diff_density_rms 0.053
_refine_ls_extinction_method none
_refine_ls_goodness_of_fit_ref 1.039
_refine_ls_hydrogen_treatment mixed
_refine_ls_matrix_type full
_refine_ls_number_parameters 133
_refine_ls_number_reflns 2111
_refine_ls_number_restraints 0
_refine_ls_restrained_S_all 1.039
_refine_ls_R_factor_all 0.0810
_refine_ls_R_factor_gt 0.0499
_refine_ls_shift/su_max 0.001
_refine_ls_shift/su_mean 0.000
_refine_ls_structure_factor_coef Fsqd
_refine_ls_weighting_details 'calc w=1/[\s^2^(Fo^2^)+(0.0455P)^2^+0.8768P] where P=(Fo^2^+2Fc^2^)/3'
_refine_ls_weighting_scheme calc
_refine_ls_wR_factor_gt 0.1073
_refine_ls_wR_factor_ref 0.1216
_reflns_number_gt 1527
_reflns_number_total 2111
_reflns_threshold_expression >2sigma(I)
_cod_data_source_file ic991405r_1.cif
_cod_data_source_block Compound2
_cod_depositor_comments
;
The following automatic conversions were performed:

'_symmetry_cell_setting' value 'Monoclinic' changed to 'monoclinic'
according to the built-in table from CIF Core dictionary named
'cif_core.dic' version 2.4.1 from
2010-06-29.

'_exptl_absorpt_correction_type' value 'Empirical'
changed to 'empirical' according to the built-in table from CIF Core
dictionary named 'cif_core.dic' version 2.4.1 from 2010-06-29.

Automatic conversion script
Id: cif_fix_values 1646 2011-03-28 12:23:43Z adriana 
;
_cod_database_code 4321128

loop_
_symmetry_equiv_pos_as_xyz
'x, y, z'
'-x, y+1/2, -z'
'-x, -y, -z'
'x, -y-1/2, z'

loop_
_atom_site_label
_atom_site_type_symbol
_atom_site_fract_x
_atom_site_fract_y
_atom_site_fract_z
_atom_site_U_iso_or_equiv
_atom_site_adp_type
_atom_site_occupancy
_atom_site_symmetry_multiplicity
_atom_site_calc_flag
_atom_site_refinement_flags
_atom_site_disorder_assembly
_atom_site_disorder_group
P2 P 0.36737(11) 0.2500 0.26887(11) 0.0352(3) Uani 1 2 d S . .
P1 P 0.10005(8) 0.14837(7) 0.12647(8) 0.0373(3) Uani 1 1 d . . .
N2 N 0.0431(3) 0.2500 0.2215(3) 0.0366(9) Uani 1 2 d S . .
N1 N 0.1078(3) 0.2500 0.0120(3) 0.0370(9) Uani 1 2 d S . .
N3 N 0.2759(2) 0.14248(19) 0.2000(2) 0.0341(6) Uani 1 1 d . . .
N4 N 0.3098(4) 0.2500 0.4383(4) 0.0495(10) Uani 1 2 d S . .
N5 N 0.4098(4) 0.2500 0.5271(4) 0.0441(9) Uani 1 2 d S . .
N6 N 0.5007(5) 0.2500 0.6134(4) 0.0644(13) Uani 1 2 d S . .
C1 C 0.1742(5) 0.2500 -0.1147(4) 0.0481(12) Uani 1 2 d S . .
C2 C 0.1241(5) 0.1494(4) -0.1924(4) 0.0798(13) Uani 1 1 d . . .
H2A H 0.1572 0.0864 -0.1410 0.120 Uiso 1 1 calc R . .
H2B H 0.1619 0.1488 -0.2778 0.120 Uiso 1 1 calc R . .
H2C H 0.0212 0.1488 -0.2081 0.120 Uiso 1 1 calc R . .
C3 C 0.3377(5) 0.2500 -0.0892(5) 0.0615(15) Uani 1 2 d S . .
H3A H 0.3703 0.1866 -0.0402 0.092 Uiso 0.50 1 d PR . .
H3B H 0.3746 0.2500 -0.1739 0.092 Uiso 1 2 d SR . .
C4 C -0.0873(4) 0.2500 0.2898(5) 0.0442(12) Uani 1 2 d S . .
C5 C -0.0840(4) 0.1503(3) 0.3755(4) 0.0737(12) Uani 1 1 d . . .
H5A H -0.0862 0.0872 0.3187 0.110 Uiso 1 1 calc R . .
H5B H -0.1659 0.1498 0.4243 0.110 Uiso 1 1 calc R . .
H5C H 0.0021 0.1498 0.4387 0.110 Uiso 1 1 calc R . .
C6 C -0.2189(5) 0.2500 0.1831(6) 0.0697(17) Uani 1 2 d S . .
H6A H -0.2190 0.3135 0.1289 0.105 Uiso 0.50 1 d PR . .
H6B H -0.3028 0.2500 0.2274 0.105 Uiso 1 2 d SR . .
C7 C 0.3370(3) 0.0320(2) 0.2354(3) 0.0405(8) Uani 1 1 d . . .
C8 C 0.3110(4) -0.0405(3) 0.1123(3) 0.0566(10) Uani 1 1 d . . .
H8A H 0.2098 -0.0449 0.0830 0.085 Uiso 1 1 calc R . .
H8B H 0.3477 -0.1117 0.1351 0.085 Uiso 1 1 calc R . .
H8C H 0.3587 -0.0110 0.0407 0.085 Uiso 1 1 calc R . .
C9 C 0.2633(4) -0.0156(3) 0.3490(3) 0.0541(9) Uani 1 1 d . . .
H9A H 0.2797 0.0304 0.4273 0.081 Uiso 1 1 calc R . .
H9B H 0.3014 -0.0866 0.3713 0.081 Uiso 1 1 calc R . .
H9C H 0.1621 -0.0209 0.3203 0.081 Uiso 1 1 calc R . .
C10 C 0.4968(3) 0.0375(3) 0.2793(4) 0.0553(9) Uani 1 1 d . . .
H10A H 0.5154 0.0834 0.3576 0.083 Uiso 1 1 calc R . .
H10B H 0.5437 0.0666 0.2069 0.083 Uiso 1 1 calc R . .
H10C H 0.5328 -0.0341 0.3014 0.083 Uiso 1 1 calc R . .

loop_
_atom_site_aniso_label
_atom_site_aniso_U_11
_atom_site_aniso_U_22
_atom_site_aniso_U_33
_atom_site_aniso_U_23
_atom_site_aniso_U_13
_atom_site_aniso_U_12
P2 0.0289(6) 0.0405(7) 0.0368(6) 0.000 0.0062(5) 0.000
P1 0.0293(4) 0.0414(5) 0.0417(4) -0.0012(4) 0.0069(3) -0.0022(4)
N2 0.0251(18) 0.042(2) 0.044(2) 0.000 0.0112(15) 0.000
N1 0.0335(19) 0.043(2) 0.0354(19) 0.000 0.0064(15) 0.000
N3 0.0301(13) 0.0349(15) 0.0382(13) 0.0004(12) 0.0070(10) 0.0019(11)
N4 0.046(2) 0.066(3) 0.037(2) 0.000 0.0060(19) 0.000
N5 0.056(3) 0.033(2) 0.044(2) 0.000 0.011(2) 0.000
N6 0.078(3) 0.066(3) 0.046(2) 0.000 -0.007(2) 0.000
C1 0.058(3) 0.056(3) 0.031(2) 0.000 0.011(2) 0.000
C2 0.102(3) 0.088(3) 0.052(2) -0.022(2) 0.022(2) -0.020(3)
C3 0.051(3) 0.089(4) 0.049(3) 0.000 0.027(2) 0.000
C4 0.034(2) 0.053(3) 0.050(3) 0.000 0.021(2) 0.000
C5 0.071(3) 0.080(3) 0.079(3) 0.020(2) 0.044(2) 0.006(2)
C6 0.031(3) 0.096(5) 0.084(4) 0.000 0.014(3) 0.000
C7 0.0388(17) 0.0373(19) 0.0464(18) 0.0044(16) 0.0094(14) 0.0047(14)
C8 0.061(2) 0.042(2) 0.068(2) -0.0047(18) 0.0116(18) 0.0088(17)
C9 0.054(2) 0.047(2) 0.064(2) 0.0148(18) 0.0151(17) 0.0035(17)
C10 0.0381(19) 0.048(2) 0.080(2) 0.005(2) 0.0074(17) 0.0103(16)

loop_
_atom_type_symbol
_atom_type_description
_atom_type_scat_dispersion_real
_atom_type_scat_dispersion_imag
_atom_type_scat_source
C C 0.0033 0.0016 'International Tables Vol C Tables 4.2.6.8 and 6.1.1.4'
H H 0.0000 0.0000 'International Tables Vol C Tables 4.2.6.8 and 6.1.1.4'
N N 0.0061 0.0033 'International Tables Vol C Tables 4.2.6.8 and 6.1.1.4'
P P 0.1023 0.0942 'International Tables Vol C Tables 4.2.6.8 and 6.1.1.4'

loop_
_geom_angle_atom_site_label_1
_geom_angle_atom_site_label_2
_geom_angle_atom_site_label_3
_geom_angle
_geom_angle_site_symmetry_1
_geom_angle_site_symmetry_3
_geom_angle_publ_flag
P2 P2 N3 0(10) 4_565 . ?
P2 P2 N3 0(10) 4_565 4_565 ?
N3 P2 N3 104.30(17) . 4_565 ?
P2 P2 N4 0(10) 4_565 . ?
N3 P2 N4 100.35(11) . . ?
N3 P2 N4 100.35(11) 4_565 . ?
N2 P1 N1 82.61(13) . . ?
N2 P1 N3 98.53(14) . . ?
N1 P1 N3 101.28(14) . . ?
N2 P1 P1 42.36(9) . 4_565 ?
N1 P1 P1 42.53(9) . 4_565 ?
N3 P1 P1 92.42(8) . 4_565 ?
C4 N2 P1 126.57(14) . . ?
C4 N2 P1 126.57(14) . 4_565 ?
P1 N2 P1 95.27(17) . 4_565 ?
C1 N1 P1 129.05(12) . 4_565 ?
C1 N1 P1 129.05(12) . . ?
P1 N1 P1 94.93(18) 4_565 . ?
C7 N3 P2 117.30(19) . 4_565 ?
C7 N3 P2 117.30(19) . . ?
P2 N3 P2 0.00(7) 4_565 . ?
C7 N3 P1 117.13(19) . . ?
P2 N3 P1 123.71(15) 4_565 . ?
P2 N3 P1 123.71(15) . . ?
N5 N4 P2 112.3(3) . 4_565 ?
N5 N4 P2 112.3(3) . . ?
P2 N4 P2 0.00(2) 4_565 . ?
N6 N5 N4 177.8(5) . . ?
N1 C1 C2 107.4(3) . . ?
N1 C1 C2 107.4(3) . 4_565 ?
C2 C1 C2 111.0(4) . 4_565 ?
N1 C1 C3 112.6(4) . . ?
C2 C1 C3 109.2(3) . . ?
C2 C1 C3 109.2(3) 4_565 . ?
N2 C4 C5 107.7(2) . 4_565 ?
N2 C4 C5 107.7(2) . . ?
C5 C4 C5 110.8(4) 4_565 . ?
N2 C4 C6 109.1(4) . . ?
C5 C4 C6 110.7(3) 4_565 . ?
C5 C4 C6 110.7(3) . . ?
N3 C7 C8 109.2(2) . . ?
N3 C7 C10 111.4(2) . . ?
C8 C7 C10 108.3(3) . . ?
N3 C7 C9 109.2(2) . . ?
C8 C7 C9 109.3(3) . . ?
C10 C7 C9 109.4(3) . . ?

loop_
_geom_bond_atom_site_label_1
_geom_bond_atom_site_label_2
_geom_bond_distance
_geom_bond_site_symmetry_2
_geom_bond_publ_flag
P2 P2 0.000(2) 4_565 ?
P2 N3 1.696(3) . ?
P2 N3 1.696(3) 4_565 ?
P2 N4 1.852(4) . ?
P1 N2 1.713(2) . ?
P1 N1 1.718(2) . ?
P1 N3 1.740(3) . ?
P1 P1 2.532(2) 4_565 ?
N2 C4 1.489(5) . ?
N2 P1 1.713(2) 4_565 ?
N1 C1 1.489(5) . ?
N1 P1 1.718(2) 4_565 ?
N3 C7 1.518(4) . ?
N3 P2 1.696(3) 4_565 ?
N4 N5 1.218(5) . ?
N4 P2 1.852(4) 4_565 ?
N5 N6 1.144(5) . ?
C1 C2 1.521(4) . ?
C1 C2 1.521(4) 4_565 ?
C1 C3 1.542(7) . ?
C4 C5 1.509(4) 4_565 ?
C4 C5 1.509(4) . ?
C4 C6 1.541(7) . ?
C7 C8 1.526(4) . ?
C7 C10 1.528(4) . ?
C7 C9 1.531(4) . ?
